data_4001780
loop_
_publ_author_name
'Luo, Kun'
'Johnson, Roger D.'
'Tran, Thao T.'
'Halasyamani, P. Shiv'
'Radaelli, Paolo G.'
'Hayward, Michael A.'

_publ_section_title
;
 Ba2YFeO5.5: A Ferromagnetic Pyroelectric Phase Prepared by Topochemical
 Oxidation.
;
_journal_issue 9
_journal_name_full 'Chemistry of Materials'
_journal_page_first 1800
_journal_paper_doi 10.1021/cm400364y
_journal_volume 25
_journal_year 2013
_chemical_formula_sum 'Ba2 Fe O5.5 Y'
_chemical_formula_weight 507.40
_space_group_IT_number 26
_symmetry_Int_Tables_number 26
_symmetry_space_group_name_Hall 'P -2 -2b'
_symmetry_space_group_name_H-M 'P b 21 m'
_audit_creation_date 13-04-04
_audit_creation_method 'Created with Diamond v2.0'
_audit_update_record 13-04-04
_cell_angle_alpha 90.000
_cell_angle_beta 90.000
_cell_angle_gamma 90.000
_cell_formula_units_Z 4
_cell_length_a 12.1320(2)
_cell_length_b 6.0606(1)
_cell_length_c 8.0956(1)
_cell_volume 595.247(16)
_cod_data_source_file cm400364y_si_002.cif
_cod_data_source_block XXXX
_cod_depositor_comments
;
  The _chemical_formula_sum value was taken from the paper. The Z
  value was calculated from the cell contents to match the summary
  formula provided in the paper. The formula weight was recalculated
  from the new summary formula using atomic weights from
  http://www.webelements.com/. Old values are available in the
  _cod_original_* data items.

  Saulius Gra\<zulis
  2013-07-15
;
_cod_original_cell_volume 595.2(0)
_cod_original_sg_symbol_Hall P_-2_-2b
_cod_original_formula_sum 'Ba8 Y4 Fe4 O22'
_cod_original_formula_weight 2029.614
_cod_database_code 4001780

loop_
_symmetry_equiv_pos_as_xyz
x,y,z
x,y,-z
-x,y+1/2,z
-x,y+1/2,-z

loop_
_atom_site_label
_atom_site_type_symbol
_atom_site_fract_x
_atom_site_fract_y
_atom_site_fract_z
_atom_site_occupancy
_atom_site_symmetry_multiplicity
_atom_site_Wyckoff_symbol
_atom_site_calc_flag
_atom_site_thermal_displace_type
_atom_site_U_iso_or_equiv
BA1 Ba 0.1264(6) 0.2310(22) 0.2471(8) 1.000 4 c d Uiso 0.0150(6)
BA2 Ba 0.3852(6) 0.7392(22) 0.2376(7) 1.000 4 c d Uiso 0.0150(6)
Y1 Y 0.3743(4) 0.2439(18) 0.5000 1.000 2 b d Uiso 0.0069(6)
Y2 Y 0.1249(4) 0.7311(21) 0.0000 1.000 2 a d Uiso 0.0069(6)
FE1 Fe 0.3566(4) 0.2337(18) 0.0000 1.000 2 a d Uiso 0.0070(11)
FE2 Fe 0.1548(5) 0.7203(16) 0.5000 1.000 2 b d Uiso 0.0116(12)
O1 O 0.5086(13) 0.0090(24) 0.5000 1.000 2 b d Uiso 0.0190(17)
O2 O 0.3697(5) 0.2567(14) 0.2259(8) 1.000 4 c d Uiso 0.0139(7)
O3 O 0.1089(5) 0.7202(19) 0.2890(7) 1.000 4 c d Uiso 0.0139(7)
O4 O 0.2526(11) 0.9570(21) 0.5000 1.000 2 b d Uiso 0.0139(7)
O5 O 0.7818(8) 0.9539(18) 0.5000 1.000 2 b d Uiso 0.0139(7)
O6 O 0.2553(12) 0.9913(24) 0.0000 1.000 2 a d Uiso 0.0139(7)
O7 O 0.7424(10) 0.9785(22) 0.0000 1.000 2 a d Uiso 0.0139(7)
O8 O 0.9855(10) 0.9404(22) 0.0000 1.000 2 a d Uiso 0.0190(17)
O9 O 0.4836(8) 0.0375(16) 0.0000 1.000 2 a d Uiso 0.0123(21)

loop_
_atom_type_symbol
_atom_type_radius_bond
Ba 1.200
Y 1.200
Fe 1.200
O 1.200
